data_7239052
loop_
_publ_author_name
'Ramachary, Dhevalapally B.'
'Sakthidevi, Rajasekar'
'Reddy, P. Srinivasa'

_publ_section_title
;
 Direct organocatalytic stereoselective transfer hydrogenation of
 conjugated olefins of steroids
;
_journal_issue 32
_journal_name_full 'RSC Advances'
_journal_page_first 13497
_journal_paper_doi 10.1039/c3ra41519h
_journal_volume 3
_journal_year 2013
_chemical_absolute_configuration rm
_chemical_formula_sum 'C20 H30 O3'
_chemical_formula_weight 318.44
_space_group_IT_number 19
_space_group_name_Hall 'P 2ac 2ab'
_space_group_name_H-M_alt 'P 21 21 21'
_symmetry_cell_setting orthorhombic
_symmetry_space_group_name_Hall 'P 2ac 2ab'
_symmetry_space_group_name_H-M 'P 21 21 21'
_atom_sites_solution_hydrogens geom
_atom_sites_solution_primary direct
_atom_sites_solution_secondary difmap
_audit_creation_method SHELXL-97
_cell_angle_alpha 90.00
_cell_angle_beta 90.00
_cell_angle_gamma 90.00
_cell_formula_units_Z 4
_cell_length_a 6.77744(12)
_cell_length_b 14.0740(3)
_cell_length_c 19.0348(4)
_cell_measurement_reflns_used 3402
_cell_measurement_temperature 293(2)
_cell_measurement_theta_max 71.9145
_cell_measurement_theta_min 3.1374
_cell_volume 1815.65(6)
_computing_cell_refinement
;
CrysAlisPro, Oxford Diffraction Ltd.,
Version 1.171.33.55 (release 05-01-2010 CrysAlis171 .NET)
(compiled Jan 5 2010,16:28:46)
;
_computing_data_collection
;
CrysAlisPro, Oxford Diffraction Ltd.,
Version 1.171.33.55 (release 05-01-2010 CrysAlis171 .NET)
(compiled Jan 5 2010,16:28:46)
;
_computing_data_reduction
;
CrysAlisPro, Oxford Diffraction Ltd.,
Version 1.171.33.55 (release 05-01-2010 CrysAlis171 .NET)
(compiled Jan 5 2010,16:28:46)
;
_computing_molecular_graphics
;
OLEX2: a complete structure solution, refinement and analysis program.
Dolomanov et al., J. Appl. Cryst. (2009). 42, 339-341
;
_computing_publication_material
;
OLEX2: a complete structure solution, refinement and analysis program.
Dolomanov et al., J. Appl. Cryst. (2009). 42, 339-341
;
_computing_structure_refinement 'SHELXL-97 (Sheldrick, 1997)'
_computing_structure_solution 'SHELXS-97 (Sheldrick, 1990)/Bruker'
_diffrn_ambient_temperature 293(2)
_diffrn_detector_area_resol_mean 16.3291
_diffrn_measured_fraction_theta_full 0.974
_diffrn_measured_fraction_theta_max 0.975
_diffrn_measurement_details
;
1 omega 17.00 65.00 1.0000 15.0000
omega____ theta____ kappa____ phi______ frames
- 0.0000 37.0000 -180.0000 48
2 omega -76.00 21.00 1.0000 15.0000
omega____ theta____ kappa____ phi______ frames
- -42.5000 0.0000 -150.0000 97
3 omega -107.00 -81.00 1.0000 15.0000
omega____ theta____ kappa____ phi______ frames
- -42.5000 179.0000 -180.0000 26
4 omega -8.00 18.00 1.0000 15.0000
omega____ theta____ kappa____ phi______ frames
- 55.1592 -77.0000 120.0000 26
5 omega -1.00 25.00 1.0000 15.0000
omega____ theta____ kappa____ phi______ frames
- 55.1592 -37.0000 -60.0000 26
6 omega 41.00 78.00 1.0000 15.0000
omega____ theta____ kappa____ phi______ frames
- 55.1592 -77.0000 120.0000 37
7 omega 90.00 116.00 1.0000 15.0000
omega____ theta____ kappa____ phi______ frames
- 110.3184 -50.0000 -30.0000 26
8 omega 82.00 143.00 1.0000 15.0000
omega____ theta____ kappa____ phi______ frames
- 110.3184 -25.0000 30.0000 61
9 omega 90.00 132.00 1.0000 15.0000
omega____ theta____ kappa____ phi______ frames
- 110.3184 -50.0000 0.0000 42
10 omega 87.00 125.00 1.0000 15.0000
omega____ theta____ kappa____ phi______ frames
- 110.3184 -50.0000 150.0000 38
11 omega 82.00 118.00 1.0000 15.0000
omega____ theta____ kappa____ phi______ frames
- 110.3184 -25.0000 -180.0000 36
12 omega 47.00 93.00 1.0000 15.0000
omega____ theta____ kappa____ phi______ frames
- 110.3184 -95.0000 -143.0000 46
13 omega 127.00 174.00 1.0000 15.0000
omega____ theta____ kappa____ phi______ frames
- 110.3184 111.0000 -60.0000 47
14 omega 82.00 107.00 1.0000 15.0000
omega____ theta____ kappa____ phi______ frames
- 110.3184 -25.0000 90.0000 25
;
_diffrn_measurement_device_type 'Xcalibur, Eos, Gemini'
_diffrn_measurement_method '\w scans'
_diffrn_orient_matrix_UB_11 -0.0413634
_diffrn_orient_matrix_UB_12 0.1076944
_diffrn_orient_matrix_UB_13 0.0015617
_diffrn_orient_matrix_UB_21 -0.084332
_diffrn_orient_matrix_UB_22 -0.0093199
_diffrn_orient_matrix_UB_23 0.0749638
_diffrn_orient_matrix_UB_31 0.206708
_diffrn_orient_matrix_UB_32 0.0176088
_diffrn_orient_matrix_UB_33 0.0305966
_diffrn_radiation_monochromator graphite
_diffrn_radiation_source 'fine-focus sealed tube'
_diffrn_radiation_type 'Cu K\a'
_diffrn_radiation_wavelength 1.5418
_diffrn_reflns_av_R_equivalents 0.0072
_diffrn_reflns_av_sigmaI/netI 0.0092
_diffrn_reflns_limit_h_max 8
_diffrn_reflns_limit_h_min -3
_diffrn_reflns_limit_k_max 12
_diffrn_reflns_limit_k_min -16
_diffrn_reflns_limit_l_max 23
_diffrn_reflns_limit_l_min -20
_diffrn_reflns_number 4323
_diffrn_reflns_theta_full 72.06
_diffrn_reflns_theta_max 72.06
_diffrn_reflns_theta_min 3.91
_exptl_absorpt_coefficient_mu 0.601
_exptl_absorpt_correction_T_max 1.0
_exptl_absorpt_correction_T_min 0.8435
_exptl_absorpt_correction_type multi-scan
_exptl_absorpt_process_details
;
CrysAlisPro, Oxford Diffraction Ltd.,
Version 1.171.33.55 (release 05-01-2010 CrysAlis171 .NET)
(compiled Jan 5 2010,16:28:46)
Empirical absorption correction using spherical harmonics,
implemented in SCALE3 ABSPACK scaling algorithm.
;
_exptl_crystal_density_diffrn 1.165
_exptl_crystal_density_method 'not measured'
_exptl_crystal_F_000 696
_exptl_crystal_size_max 0.38
_exptl_crystal_size_mid 0.28
_exptl_crystal_size_min 0.25
_refine_diff_density_max 0.181
_refine_diff_density_min -0.209
_refine_diff_density_rms 0.047
_refine_ls_abs_structure_details 'Flack H D (1983), Acta Cryst. A39, 876-881'
_refine_ls_abs_structure_Flack 0.1(3)
_refine_ls_extinction_method none
_refine_ls_goodness_of_fit_ref 1.061
_refine_ls_hydrogen_treatment constr
_refine_ls_matrix_type full
_refine_ls_number_parameters 210
_refine_ls_number_reflns 2870
_refine_ls_number_restraints 0
_refine_ls_restrained_S_all 1.061
_refine_ls_R_factor_all 0.0499
_refine_ls_R_factor_gt 0.0466
_refine_ls_shift/su_max 0.000
_refine_ls_shift/su_mean 0.000
_refine_ls_structure_factor_coef Fsqd
_refine_ls_weighting_details
;
calc w=1/[\s^2^(Fo^2^)+(0.0936P)^2^+0.0925P] where P=(Fo^2^+2Fc^2^)/3
;
_refine_ls_weighting_scheme calc
_refine_ls_wR_factor_gt 0.1301
_refine_ls_wR_factor_ref 0.1336
_reflns_number_gt 2627
_reflns_number_total 2870
_reflns_threshold_expression >2sigma(I)
_cod_data_source_file c3ra41519h.txt
_cod_data_source_block NABA
_cod_depositor_comments
;
The following automatic conversions were performed:

data item '_symmetry_cell_setting' value 'Orthorhombic' was changed
to 'orthorhombic' in accordance with the
/home/saulius/struct/COD-crude-data/automatic-downloads/DataCite-retrospective/RSC/depositions/lib/dictionaries/cif_core.dic
dictionary named 'cif_core.dic' version 2.4.2 last updated on
2011-04-26.

Automatic conversion script
Id: cif_fix_values 6909 2019-04-08 15:41:33Z antanas 
;
_cod_original_cell_volume 1815.64(6)
_cod_database_code 7239052

loop_
_symmetry_equiv_pos_as_xyz
'-x+1/2, -y, z+1/2'
'x+1/2, -y+1/2, -z'
'x, y, z'
'-x, y+1/2, -z+1/2'

loop_
_atom_site_label
_atom_site_type_symbol
_atom_site_fract_x
_atom_site_fract_y
_atom_site_fract_z
_atom_site_U_iso_or_equiv
_atom_site_adp_type
_atom_site_occupancy
_atom_site_symmetry_multiplicity
_atom_site_calc_flag
_atom_site_refinement_flags
C8 C 0.8208(3) 0.86076(13) 0.19630(9) 0.0519(4) Uani 1 1 d .
H8 H 0.7303 0.8368 0.1603 0.062 Uiso 1 1 calc R
C11 C 0.7581(3) 0.96349(14) 0.21428(10) 0.0615(5) Uani 1 1 d .
H11 H 0.8557 0.9900 0.2468 0.074 Uiso 1 1 calc R
O1 O 0.3118(3) 0.90729(12) 0.41715(7) 0.0735(4) Uani 1 1 d .
C14 C 0.5621(3) 0.90438(13) 0.31937(9) 0.0516(4) Uani 1 1 d .
C7 C 0.8063(3) 0.79430(15) 0.26037(9) 0.0567(4) Uani 1 1 d .
H7A H 0.8240 0.7293 0.2447 0.068 Uiso 1 1 calc R
H7B H 0.9130 0.8091 0.2926 0.068 Uiso 1 1 calc R
C9 C 0.6095(3) 0.80178(13) 0.30000(9) 0.0547(4) Uani 1 1 d .
H9A H 0.5045 0.7765 0.2708 0.066 Uiso 1 1 calc R
H9B H 0.6161 0.7638 0.3424 0.066 Uiso 1 1 calc R
C6 C 1.0296(3) 0.86155(18) 0.16473(10) 0.0663(5) Uani 1 1 d .
H6 H 1.1174 0.8886 0.2004 0.080 Uiso 1 1 calc R
C10 C 0.5609(3) 0.96281(13) 0.25068(11) 0.0564(4) Uani 1 1 d .
H10 H 0.4693 0.9305 0.2188 0.068 Uiso 1 1 calc R
C19 C 0.2115(3) 0.83059(15) 0.43587(11) 0.0641(5) Uani 1 1 d .
C2 C 1.1113(3) 0.7641(2) 0.14601(12) 0.0846(8) Uani 1 1 d .
H2B H 1.2498 0.7703 0.1339 0.101 Uiso 1 1 calc R
H2A H 1.1022 0.7230 0.1868 0.101 Uiso 1 1 calc R
O3 O 1.0218(3) 0.75067(19) -0.03739(8) 0.1032(8) Uani 1 1 d .
C3 C 0.9934(3) 0.7814(2) 0.02164(11) 0.0773(7) Uani 1 1 d .
C5 C 1.0430(4) 0.9267(2) 0.09935(12) 0.0794(7) Uani 1 1 d .
H5 H 1.1831 0.9336 0.0876 0.095 Uiso 1 1 calc R
O2 O 0.1664(4) 0.76989(14) 0.39564(10) 0.1042(8) Uani 1 1 d .
C18 C 0.7067(3) 0.94258(18) 0.37441(11) 0.0698(6) Uani 1 1 d .
H18A H 0.6929 0.9069 0.4171 0.105 Uiso 1 1 calc R
H18C H 0.6785 1.0083 0.3834 0.105 Uiso 1 1 calc R
H18B H 0.8392 0.9365 0.3572 0.105 Uiso 1 1 calc R
C15 C 0.3487(3) 0.92419(15) 0.34289(11) 0.0609(5) Uani 1 1 d .
H15 H 0.2574 0.8860 0.3147 0.073 Uiso 1 1 calc R
C1 C 1.0027(4) 0.7178(2) 0.08498(12) 0.0827(7) Uani 1 1 d .
H1B H 1.0691 0.6591 0.0724 0.099 Uiso 1 1 calc R
H1A H 0.8697 0.7019 0.0996 0.099 Uiso 1 1 calc R
C4 C 0.9413(4) 0.8816(2) 0.03603(11) 0.0807(7) Uani 1 1 d .
H4A H 0.7998 0.8855 0.0430 0.097 Uiso 1 1 calc R
H4B H 0.9730 0.9190 -0.0053 0.097 Uiso 1 1 calc R
C13 C 0.9625(6) 1.0257(2) 0.11412(16) 0.1013(10) Uani 1 1 d .
H13A H 0.9564 1.0609 0.0704 0.122 Uiso 1 1 calc R
H13B H 1.0530 1.0588 0.1452 0.122 Uiso 1 1 calc R
C17 C 0.4614(5) 1.05713(16) 0.27133(15) 0.0832(7) Uani 1 1 d .
H17B H 0.5577 1.1020 0.2893 0.100 Uiso 1 1 calc R
H17A H 0.3947 1.0853 0.2313 0.100 Uiso 1 1 calc R
C16 C 0.3130(4) 1.02949(16) 0.32858(14) 0.0791(6) Uani 1 1 d .
H16B H 0.3347 1.0667 0.3708 0.095 Uiso 1 1 calc R
H16A H 0.1789 1.0399 0.3125 0.095 Uiso 1 1 calc R
C12 C 0.7584(5) 1.02454(17) 0.14753(14) 0.0860(8) Uani 1 1 d .
H12A H 0.6635 0.9993 0.1143 0.103 Uiso 1 1 calc R
H12B H 0.7193 1.0889 0.1592 0.103 Uiso 1 1 calc R
C20 C 0.1681(5) 0.8289(3) 0.51298(13) 0.0992(10) Uani 1 1 d .
H20C H 0.0978 0.8855 0.5258 0.149 Uiso 1 1 calc R
H20B H 0.2897 0.8258 0.5388 0.149 Uiso 1 1 calc R
H20A H 0.0890 0.7743 0.5238 0.149 Uiso 1 1 calc R

loop_
_atom_site_aniso_label
_atom_site_aniso_U_11
_atom_site_aniso_U_22
_atom_site_aniso_U_33
_atom_site_aniso_U_23
_atom_site_aniso_U_13
_atom_site_aniso_U_12
C8 0.0489(8) 0.0656(10) 0.0411(7) 0.0054(8) -0.0037(7) -0.0103(8)
C11 0.0680(11) 0.0567(10) 0.0599(10) 0.0060(8) 0.0006(9) -0.0180(9)
O1 0.0723(9) 0.0913(10) 0.0568(7) -0.0199(7) 0.0102(7) -0.0227(8)
C14 0.0546(9) 0.0527(9) 0.0474(9) -0.0056(7) -0.0002(7) -0.0084(8)
C7 0.0641(10) 0.0625(9) 0.0434(8) 0.0047(8) 0.0021(8) 0.0038(9)
C9 0.0707(11) 0.0503(9) 0.0430(8) 0.0041(7) 0.0076(8) -0.0051(8)
C6 0.0474(9) 0.1049(16) 0.0464(9) 0.0062(10) -0.0031(8) -0.0111(10)
C10 0.0602(10) 0.0498(9) 0.0593(10) 0.0039(8) -0.0051(9) -0.0066(8)
C19 0.0570(10) 0.0729(11) 0.0625(11) -0.0009(10) -0.0057(9) -0.0086(9)
C2 0.0593(11) 0.141(2) 0.0538(10) 0.0184(13) 0.0081(9) 0.0236(14)
O3 0.0755(10) 0.180(2) 0.0541(9) -0.0117(11) 0.0011(8) 0.0114(13)
C3 0.0523(9) 0.130(2) 0.0494(10) 0.0022(12) 0.0033(8) -0.0027(13)
C5 0.0638(12) 0.1115(19) 0.0628(12) 0.0178(12) 0.0131(10) -0.0257(13)
O2 0.157(2) 0.0787(11) 0.0770(10) 0.0083(9) -0.0141(13) -0.0354(13)
C18 0.0617(11) 0.0877(14) 0.0602(11) -0.0180(10) -0.0036(10) -0.0114(11)
C15 0.0588(10) 0.0691(12) 0.0550(10) -0.0115(9) 0.0013(9) -0.0096(9)
C1 0.0800(15) 0.1019(17) 0.0663(13) 0.0046(13) 0.0150(12) 0.0152(15)
C4 0.0808(14) 0.1134(19) 0.0478(10) 0.0240(11) 0.0042(10) -0.0070(15)
C13 0.116(2) 0.0917(18) 0.0966(19) 0.0236(16) 0.0292(19) -0.0340(18)
C17 0.0900(16) 0.0565(11) 0.1032(18) 0.0043(12) 0.0057(15) 0.0033(11)
C16 0.0707(13) 0.0726(13) 0.0940(16) -0.0125(12) 0.0070(13) 0.0079(11)
C12 0.104(2) 0.0651(12) 0.0884(16) 0.0255(12) 0.0142(16) -0.0115(13)
C20 0.0920(18) 0.139(3) 0.0671(14) -0.0050(15) 0.0135(14) -0.0370(18)

loop_
_atom_type_symbol
_atom_type_description
_atom_type_scat_dispersion_real
_atom_type_scat_dispersion_imag
_atom_type_scat_source
H H 0.0000 0.0000 'International Tables Vol C Tables 4.2.6.8 and 6.1.1.4'
O O 0.0492 0.0322 'International Tables Vol C Tables 4.2.6.8 and 6.1.1.4'
C C 0.0181 0.0091 'International Tables Vol C Tables 4.2.6.8 and 6.1.1.4'

loop_
_geom_angle_atom_site_label_1
_geom_angle_atom_site_label_2
_geom_angle_atom_site_label_3
_geom_angle
C8 C6 C5 111.89(18)
C11 C10 C14 112.84(16)
C11 C10 C17 120.06(17)
O1 C19 C20 112.2(2)
O1 C15 C14 114.47(18)
O1 C15 C16 107.76(18)
C14 C9 C7 111.51(15)
C7 C8 C11 112.04(15)
C9 C14 C10 107.50(14)
C9 C14 C18 111.30(18)
C9 C14 C15 116.08(16)
C9 C7 C8 113.74(16)
C6 C8 C11 109.44(16)
C6 C8 C7 111.88(16)
C10 C11 C8 109.88(14)
C10 C11 C12 112.7(2)
C19 O1 C15 118.87(16)
C2 C6 C8 114.84(19)
C2 C6 C5 108.90(18)
O3 C3 C1 121.4(3)
O3 C3 C4 123.1(3)
C3 C1 C2 112.2(2)
C3 C4 C5 115.8(2)
C5 C13 C12 113.1(2)
O2 C19 O1 123.0(2)
O2 C19 C20 124.8(2)
C18 C14 C10 113.30(16)
C18 C14 C15 109.77(16)
C15 C14 C10 98.31(16)
C15 C16 C17 105.62(19)
C1 C2 C6 112.86(19)
C4 C3 C1 115.4(2)
C4 C5 C6 111.2(2)
C13 C5 C6 111.9(2)
C13 C5 C4 111.3(3)
C13 C12 C11 110.7(2)
C17 C10 C14 104.20(17)
C16 C15 C14 105.84(18)
C16 C17 C10 104.48(18)
C12 C11 C8 109.90(17)

loop_
_geom_bond_atom_site_label_1
_geom_bond_atom_site_label_2
_geom_bond_distance
C8 C11 1.545(3)
C8 C7 1.540(2)
C8 C6 1.537(3)
C11 C10 1.506(3)
C11 C12 1.534(3)
O1 C19 1.325(3)
O1 C15 1.455(2)
C14 C9 1.524(3)
C14 C10 1.545(3)
C14 C18 1.532(3)
C14 C15 1.540(3)
C7 C9 1.536(3)
C6 C2 1.522(4)
C6 C5 1.548(3)
C10 C17 1.540(3)
C19 O2 1.187(3)
C19 C20 1.497(3)
C2 C1 1.522(4)
O3 C3 1.219(3)
C3 C1 1.503(3)
C3 C4 1.480(4)
C5 C4 1.526(3)
C5 C13 1.523(4)
C15 C16 1.526(3)
C13 C12 1.523(4)
C17 C16 1.533(4)
